data_7062312
loop_
_publ_author_name
'Brahma, Rinki'
'Baruah, Jubaraj Bikash'

_publ_section_title
;
 Assemblies of salts of urea and thiourea derivatives and release of hosts
 from composites with calcium oxide
;
_journal_issue 13
_journal_name_full 'New Journal of Chemistry'
_journal_page_first 6211
_journal_page_last 6223
_journal_paper_doi 10.1039/D2NJ05412D
_journal_volume 47
_journal_year 2023
_chemical_formula_moiety 'C13 H14 N3 S, N O3'
_chemical_formula_sum 'C13 H14 N4 O3 S'
_chemical_formula_weight 306.34
_space_group_crystal_system monoclinic
_space_group_IT_number 14
_space_group_name_Hall '-P 2ybc'
_space_group_name_H-M_alt 'P 1 21/c 1'
_atom_sites_solution_hydrogens geom
_atom_sites_solution_primary direct
_audit_creation_date 2023-02-16
_audit_creation_method
;
Olex2 1.5
(compiled 2022.04.07 svn.rca3783a0 for OlexSys, GUI svn.r6498)
;
_audit_update_record
;
2023-02-22 deposited with the CCDC.	2023-02-23 downloaded from the CCDC.
;
_cell_angle_alpha 90
_cell_angle_beta 92.059(3)
_cell_angle_gamma 90
_cell_formula_units_Z 4
_cell_length_a 11.5055(9)
_cell_length_b 8.4091(7)
_cell_length_c 14.4045(13)
_cell_measurement_reflns_used 4026
_cell_measurement_temperature 296.15
_cell_measurement_theta_max 25.05
_cell_measurement_theta_min 2.81
_cell_volume 1392.7(2)
_computing_cell_refinement 'Bruker SAINT'
_computing_data_collection 'Bruker APEX2'
_computing_data_reduction 'Bruker SAINT'
_computing_molecular_graphics 'Olex2 1.5 (Dolomanov et al., 2009)'
_computing_publication_material 'Olex2 1.5 (Dolomanov et al., 2009)'
_computing_structure_refinement 'XL  (Sheldrick, 2008)'
_computing_structure_solution 'SHELXS-97 (Sheldrick 2008)'
_diffrn_ambient_temperature 296.15
_diffrn_measured_fraction_theta_full 0.998
_diffrn_measured_fraction_theta_max 0.998
_diffrn_measurement_device_type 'Bruker APEX-II CCD'
_diffrn_measurement_method '\f and \w scans'
_diffrn_radiation_type MoK\a
_diffrn_radiation_wavelength 0.71073
_diffrn_reflns_av_R_equivalents 0.0407
_diffrn_reflns_av_unetI/netI 0.0327
_diffrn_reflns_Laue_measured_fraction_full 0.998
_diffrn_reflns_Laue_measured_fraction_max 0.998
_diffrn_reflns_limit_h_max 13
_diffrn_reflns_limit_h_min -13
_diffrn_reflns_limit_k_max 10
_diffrn_reflns_limit_k_min -10
_diffrn_reflns_limit_l_max 17
_diffrn_reflns_limit_l_min -17
_diffrn_reflns_number 12150
_diffrn_reflns_point_group_measured_fraction_full 0.998
_diffrn_reflns_point_group_measured_fraction_max 0.998
_diffrn_reflns_theta_full 25.046
_diffrn_reflns_theta_max 25.046
_diffrn_reflns_theta_min 2.805
_diffrn_source_current 1.0
_diffrn_source_power 0.05
_diffrn_source_voltage 50.0
_diffrn_standards_number 0
_exptl_absorpt_coefficient_mu 0.249
_exptl_absorpt_correction_T_max 0.7457
_exptl_absorpt_correction_T_min 0.6834
_exptl_absorpt_correction_type multi-scan
_exptl_absorpt_process_details
;
SADABS-2016/2 (Bruker,2016/2) was used for absorption correction.
wR2(int) was 0.0913 before and 0.0510 after correction.
The Ratio of minimum to maximum transmission is 0.9165.
The \l/2 correction factor is Not present.
;
_exptl_crystal_colour colourless
_exptl_crystal_density_diffrn 1.461
_exptl_crystal_description needle
_exptl_crystal_F_000 640
_exptl_crystal_size_max 0.6
_exptl_crystal_size_mid 0.4
_exptl_crystal_size_min 0.2
_exptl_transmission_factor_max 0.7457
_exptl_transmission_factor_min 0.6834
_refine_diff_density_max 0.274
_refine_diff_density_min -0.260
_refine_diff_density_rms 0.043
_refine_ls_extinction_method none
_refine_ls_goodness_of_fit_ref 1.031
_refine_ls_hydrogen_treatment constr
_refine_ls_matrix_type full
_refine_ls_number_parameters 190
_refine_ls_number_reflns 2460
_refine_ls_number_restraints 0
_refine_ls_restrained_S_all 1.031
_refine_ls_R_factor_all 0.0610
_refine_ls_R_factor_gt 0.0443
_refine_ls_shift/su_max 0.000
_refine_ls_shift/su_mean 0.000
_refine_ls_structure_factor_coef Fsqd
_refine_ls_weighting_details 'w=1/[\s^2^(Fo^2^)+(0.0421P)^2^+0.9160P] where P=(Fo^2^+2Fc^2^)/3'
_refine_ls_weighting_scheme calc
_refine_ls_wR_factor_gt 0.1023
_refine_ls_wR_factor_ref 0.1121
_reflns_Friedel_coverage 0.000
_reflns_number_gt 1890
_reflns_number_total 2460
_reflns_threshold_expression 'I > 2\s(I)'
_cod_data_source_file d2nj05412d3.cif
_cod_data_source_block HphenthioureaNO3
_cod_depositor_comments 'Adding full bibliography for 7062311--7062319.cif.'
_cod_database_code 7062312
_shelx_shelxl_version_number 2019/1
_shelx_space_group_comment
;
The symmetry employed for this shelxl refinement is uniquely defined
by the following loop, which should always be used as a source of
symmetry information in preference to the above space-group names.
They are only intended as comments.
;
_olex2_refinement_description
;
1. Fixed Uiso
 At 1.2 times of:
  All C(H) groups, All C(H,H) groups, All N(H) groups
2.a Secondary CH2 refined with riding coordinates:
 C8(H8A,H8B)
2.b Aromatic/amide H refined with riding coordinates:
 N1(H1), N2(H2), N3(H3), C10(H10), C13(H13), C3(H3A), C11(H11), C5(H5),
 C12(H12), C6(H6), C2(H2A), C1(H1A)
;
_olex2_submission_special_instructions 'No special instructions were received'

loop_
_space_group_symop_operation_xyz
'x, y, z'
'-x, y+1/2, -z+1/2'
'-x, -y, -z'
'x, -y-1/2, z-1/2'

loop_
_atom_site_label
_atom_site_type_symbol
_atom_site_fract_x
_atom_site_fract_y
_atom_site_fract_z
_atom_site_U_iso_or_equiv
_atom_site_adp_type
_atom_site_occupancy
_atom_site_site_symmetry_order
_atom_site_calc_flag
_atom_site_refinement_flags_posn
_atom_site_refinement_flags_adp
_atom_site_refinement_flags_occupancy
_atom_site_disorder_assembly
_atom_site_disorder_group
S1 S 0.06834(6) 0.43327(8) 0.25579(5) 0.0524(2) Uani 1 1 d . . . . .
N1 N 0.23272(17) 0.5997(2) 0.16821(13) 0.0416(5) Uani 1 1 d . . . . .
H1 H 0.282736 0.675322 0.174238 0.050 Uiso 1 1 calc R U . . .
N2 N 0.19772(17) 0.6764(2) 0.31356(13) 0.0441(5) Uani 1 1 d . . . . .
H2 H 0.249594 0.747236 0.303323 0.053 Uiso 1 1 calc R U . . .
O1 O 0.39490(17) 0.1867(3) 0.75293(15) 0.0758(6) Uani 1 1 d . . . . .
N4 N 0.50166(19) 0.2045(3) 0.75596(17) 0.0518(6) Uani 1 1 d . . . . .
N3 N 0.30635(19) 0.3754(3) 0.60633(15) 0.0522(6) Uani 1 1 d . . . . .
H3 H 0.338180 0.314840 0.648080 0.063 Uiso 1 1 calc R U . . .
C4 C 0.2308(2) 0.5243(3) 0.08094(16) 0.0380(5) Uani 1 1 d . . . . .
C7 C 0.16950(19) 0.5739(3) 0.24458(15) 0.0369(5) Uani 1 1 d . . . . .
C9 C 0.2054(2) 0.5672(3) 0.47363(16) 0.0384(5) Uani 1 1 d . . . . .
O3 O 0.54607(19) 0.2583(3) 0.68647(19) 0.0982(8) Uani 1 1 d . . . . .
C10 C 0.1541(2) 0.5419(3) 0.55827(17) 0.0459(6) Uani 1 1 d . . . . .
H10 H 0.084178 0.591816 0.570645 0.055 Uiso 1 1 calc R U . . .
C13 C 0.3101(2) 0.4924(3) 0.45853(18) 0.0465(6) Uani 1 1 d . . . . .
H13 H 0.346856 0.506173 0.402636 0.056 Uiso 1 1 calc R U . . .
C3 C 0.1371(2) 0.4418(3) 0.04238(17) 0.0454(6) Uani 1 1 d . . . . .
H3A H 0.069779 0.429559 0.075526 0.055 Uiso 1 1 calc R U . . .
C8 C 0.1469(2) 0.6750(3) 0.40301(16) 0.0433(6) Uani 1 1 d . . . . .
H8A H 0.066105 0.643171 0.395117 0.052 Uiso 1 1 calc R U . . .
H8B H 0.148085 0.782533 0.427385 0.052 Uiso 1 1 calc R U . . .
O2 O 0.5613(2) 0.1713(3) 0.8245(2) 0.1056(10) Uani 1 1 d . . . . .
C11 C 0.2051(2) 0.4450(3) 0.62286(19) 0.0527(7) Uani 1 1 d . . . . .
H11 H 0.169467 0.427000 0.678826 0.063 Uiso 1 1 calc R U . . .
C5 C 0.3295(2) 0.5432(3) 0.02890(18) 0.0515(7) Uani 1 1 d . . . . .
H5 H 0.393160 0.599306 0.053392 0.062 Uiso 1 1 calc R U . . .
C12 C 0.3593(2) 0.3975(3) 0.5269(2) 0.0518(7) Uani 1 1 d . . . . .
H12 H 0.430249 0.348181 0.517489 0.062 Uiso 1 1 calc R U . . .
C6 C 0.3328(3) 0.4784(4) -0.0594(2) 0.0622(8) Uani 1 1 d . . . . .
H6 H 0.398743 0.492167 -0.094057 0.075 Uiso 1 1 calc R U . . .
C2 C 0.1436(3) 0.3775(3) -0.04572(18) 0.0541(7) Uani 1 1 d . . . . .
H2A H 0.080352 0.321438 -0.070896 0.065 Uiso 1 1 calc R U . . .
C1 C 0.2403(3) 0.3942(4) -0.09631(19) 0.0607(8) Uani 1 1 d . . . . .
H1A H 0.243571 0.349121 -0.155127 0.073 Uiso 1 1 calc R U . . .

loop_
_atom_site_aniso_label
_atom_site_aniso_U_11
_atom_site_aniso_U_22
_atom_site_aniso_U_33
_atom_site_aniso_U_23
_atom_site_aniso_U_13
_atom_site_aniso_U_12
S1 0.0551(4) 0.0575(4) 0.0451(4) -0.0032(3) 0.0097(3) -0.0190(3)
N1 0.0409(11) 0.0482(12) 0.0357(11) 0.0022(9) 0.0001(9) -0.0101(9)
N2 0.0474(12) 0.0481(12) 0.0368(11) -0.0008(9) 0.0006(9) -0.0118(10)
O1 0.0435(12) 0.1067(17) 0.0769(15) 0.0255(13) -0.0014(10) -0.0085(11)
N4 0.0422(13) 0.0500(13) 0.0626(15) 0.0023(11) -0.0059(12) -0.0013(10)
N3 0.0540(14) 0.0516(13) 0.0500(14) 0.0072(10) -0.0142(11) -0.0067(11)
C4 0.0374(12) 0.0428(13) 0.0335(13) 0.0072(10) -0.0028(10) 0.0046(10)
C7 0.0350(12) 0.0398(13) 0.0357(13) 0.0054(10) -0.0023(10) 0.0040(10)
C9 0.0383(13) 0.0376(12) 0.0391(13) -0.0078(10) -0.0004(10) -0.0058(10)
O3 0.0583(14) 0.129(2) 0.109(2) 0.0330(17) 0.0199(14) -0.0053(14)
C10 0.0411(14) 0.0553(16) 0.0412(14) -0.0037(12) 0.0023(11) -0.0010(11)
C13 0.0425(14) 0.0520(15) 0.0452(15) -0.0030(12) 0.0028(12) -0.0007(12)
C3 0.0459(14) 0.0524(15) 0.0378(14) 0.0025(11) -0.0022(11) -0.0003(12)
C8 0.0442(14) 0.0458(14) 0.0399(14) -0.0035(11) 0.0001(11) 0.0021(11)
O2 0.0957(18) 0.0927(18) 0.123(2) 0.0362(16) -0.0668(17) -0.0181(14)
C11 0.0501(16) 0.0660(17) 0.0420(15) 0.0051(13) -0.0002(12) -0.0049(13)
C5 0.0417(14) 0.0658(18) 0.0471(16) 0.0072(13) 0.0039(12) 0.0043(12)
C12 0.0403(14) 0.0513(15) 0.0633(18) -0.0040(13) -0.0044(13) 0.0011(12)
C6 0.0598(18) 0.079(2) 0.0490(17) 0.0110(15) 0.0167(15) 0.0198(16)
C2 0.0631(18) 0.0523(15) 0.0462(16) -0.0018(12) -0.0094(14) 0.0048(13)
C1 0.077(2) 0.0659(19) 0.0393(15) -0.0033(13) -0.0018(15) 0.0200(16)

loop_
_atom_type_symbol
_atom_type_description
_atom_type_scat_dispersion_real
_atom_type_scat_dispersion_imag
_atom_type_scat_source
C C 0.0033 0.0016 'International Tables Vol C Tables 4.2.6.8 and 6.1.1.4'
H H 0.0000 0.0000 'International Tables Vol C Tables 4.2.6.8 and 6.1.1.4'
N N 0.0061 0.0033 'International Tables Vol C Tables 4.2.6.8 and 6.1.1.4'
O O 0.0106 0.0060 'International Tables Vol C Tables 4.2.6.8 and 6.1.1.4'
S S 0.1246 0.1234 'International Tables Vol C Tables 4.2.6.8 and 6.1.1.4'

loop_
_geom_angle_atom_site_label_1
_geom_angle_atom_site_label_2
_geom_angle_atom_site_label_3
_geom_angle
_geom_angle_site_symmetry_1
_geom_angle_site_symmetry_3
_geom_angle_publ_flag
C4 N1 H1 114.4 . . ?
C7 N1 H1 114.4 . . ?
C7 N1 C4 131.3(2) . . ?
C7 N2 H2 117.9 . . ?
C7 N2 C8 124.3(2) . . ?
C8 N2 H2 117.9 . . ?
O3 N4 O1 117.3(2) . . ?
O2 N4 O1 122.2(3) . . ?
O2 N4 O3 120.5(3) . . ?
C11 N3 H3 119.2 . . ?
C12 N3 H3 119.2 . . ?
C12 N3 C11 121.6(2) . . ?
C3 C4 N1 124.9(2) . . ?
C3 C4 C5 118.7(2) . . ?
C5 C4 N1 116.3(2) . . ?
N1 C7 S1 125.92(18) . . ?
N2 C7 S1 122.13(17) . . ?
N2 C7 N1 111.9(2) . . ?
C10 C9 C8 119.5(2) . . ?
C13 C9 C10 117.9(2) . . ?
C13 C9 C8 122.6(2) . . ?
C9 C10 H10 119.8 . . ?
C11 C10 C9 120.5(2) . . ?
C11 C10 H10 119.8 . . ?
C9 C13 H13 120.3 . . ?
C12 C13 C9 119.3(2) . . ?
C12 C13 H13 120.3 . . ?
C4 C3 H3A 120.1 . . ?
C4 C3 C2 119.8(2) . . ?
C2 C3 H3A 120.1 . . ?
N2 C8 C9 115.19(19) . . ?
N2 C8 H8A 108.5 . . ?
N2 C8 H8B 108.5 . . ?
C9 C8 H8A 108.5 . . ?
C9 C8 H8B 108.5 . . ?
H8A C8 H8B 107.5 . . ?
N3 C11 C10 120.1(2) . . ?
N3 C11 H11 119.9 . . ?
C10 C11 H11 119.9 . . ?
C4 C5 H5 120.0 . . ?
C6 C5 C4 120.0(3) . . ?
C6 C5 H5 120.0 . . ?
N3 C12 C13 120.6(2) . . ?
N3 C12 H12 119.7 . . ?
C13 C12 H12 119.7 . . ?
C5 C6 H6 119.6 . . ?
C1 C6 C5 120.8(3) . . ?
C1 C6 H6 119.6 . . ?
C3 C2 H2A 119.2 . . ?
C1 C2 C3 121.6(3) . . ?
C1 C2 H2A 119.2 . . ?
C6 C1 H1A 120.5 . . ?
C2 C1 C6 119.0(3) . . ?
C2 C1 H1A 120.5 . . ?

loop_
_geom_bond_atom_site_label_1
_geom_bond_atom_site_label_2
_geom_bond_distance
_geom_bond_site_symmetry_2
_geom_bond_publ_flag
S1 C7 1.671(2) . ?
N1 H1 0.8600 . ?
N1 C4 1.407(3) . ?
N1 C7 1.358(3) . ?
N2 H2 0.8600 . ?
N2 C7 1.346(3) . ?
N2 C8 1.434(3) . ?
O1 N4 1.237(3) . ?
N4 O3 1.227(3) . ?
N4 O2 1.215(3) . ?
N3 H3 0.8600 . ?
N3 C11 1.332(3) . ?
N3 C12 1.328(3) . ?
C4 C3 1.381(3) . ?
C4 C5 1.392(3) . ?
C9 C10 1.390(3) . ?
C9 C13 1.383(3) . ?
C9 C8 1.504(3) . ?
C10 H10 0.9300 . ?
C10 C11 1.355(4) . ?
C13 H13 0.9300 . ?
C13 C12 1.374(4) . ?
C3 H3A 0.9300 . ?
C3 C2 1.384(4) . ?
C8 H8A 0.9700 . ?
C8 H8B 0.9700 . ?
C11 H11 0.9300 . ?
C5 H5 0.9300 . ?
C5 C6 1.386(4) . ?
C12 H12 0.9300 . ?
C6 H6 0.9300 . ?
C6 C1 1.370(4) . ?
C2 H2A 0.9300 . ?
C2 C1 1.358(4) . ?
C1 H1A 0.9300 . ?

loop_
_geom_torsion_atom_site_label_1
_geom_torsion_atom_site_label_2
_geom_torsion_atom_site_label_3
_geom_torsion_atom_site_label_4
_geom_torsion
_geom_torsion_site_symmetry_1
_geom_torsion_site_symmetry_2
_geom_torsion_site_symmetry_3
_geom_torsion_site_symmetry_4
_geom_torsion_publ_flag
N1 C4 C3 C2 177.6(2) . . . . ?
N1 C4 C5 C6 -177.4(2) . . . . ?
C4 N1 C7 S1 1.6(4) . . . . ?
C4 N1 C7 N2 -178.7(2) . . . . ?
C4 C3 C2 C1 -0.5(4) . . . . ?
C4 C5 C6 C1 -0.6(4) . . . . ?
C7 N1 C4 C3 23.4(4) . . . . ?
C7 N1 C4 C5 -160.1(2) . . . . ?
C7 N2 C8 C9 87.3(3) . . . . ?
C9 C10 C11 N3 1.3(4) . . . . ?
C9 C13 C12 N3 1.0(4) . . . . ?
C10 C9 C13 C12 -0.3(4) . . . . ?
C10 C9 C8 N2 -171.8(2) . . . . ?
C13 C9 C10 C11 -0.9(4) . . . . ?
C13 C9 C8 N2 9.0(3) . . . . ?
C3 C4 C5 C6 -0.7(4) . . . . ?
C3 C2 C1 C6 -0.7(4) . . . . ?
C8 N2 C7 S1 1.1(3) . . . . ?
C8 N2 C7 N1 -178.6(2) . . . . ?
C8 C9 C10 C11 179.9(2) . . . . ?
C8 C9 C13 C12 179.0(2) . . . . ?
C11 N3 C12 C13 -0.6(4) . . . . ?
C5 C4 C3 C2 1.2(4) . . . . ?
C5 C6 C1 C2 1.3(4) . . . . ?
C12 N3 C11 C10 -0.5(4) . . . . ?
